data_1546408
loop_
_publ_author_name
'Xiong, Meijun'
'Xie, Xin'
'Liu, Yuanhong'

_publ_section_title
;
 Copper-Catalyzed Borylative Cyclization of in Situ Generated
 o-Allenylaryl Nitriles with Bis(pinacolato)diboron.
;
_journal_issue 13
_journal_name_full 'Organic letters'
_journal_page_first 3398
_journal_page_last 3401
_journal_paper_doi 10.1021/acs.orglett.7b01355
_journal_volume 19
_journal_year 2017
_chemical_absolute_configuration ad
_chemical_formula_sum 'C22 H27 N O Si'
_chemical_formula_weight 349.53
_chemical_name_systematic
; 
 ? 
;
_space_group_crystal_system orthorhombic
_space_group_IT_number 19
_space_group_name_Hall 'P 2ac 2ab'
_space_group_name_H-M_alt 'P 21 21 21'
_symmetry_space_group_name_Hall 'P 2ac 2ab'
_symmetry_space_group_name_H-M 'P 21 21 21'
_atom_sites_solution_hydrogens geom
_audit_creation_method SHELXL-2013
_cell_angle_alpha 90
_cell_angle_beta 90
_cell_angle_gamma 90
_cell_formula_units_Z 4
_cell_length_a 8.1740(12)
_cell_length_b 13.0525(18)
_cell_length_c 19.466(3)
_cell_measurement_reflns_used 2818
_cell_measurement_temperature 293(2)
_cell_measurement_theta_max 45.402
_cell_measurement_theta_min 5.221
_cell_volume 2076.8(5)
_computing_cell_refinement 'Bruker SMART'
_computing_data_collection 'Bruker SMART'
_computing_data_reduction 'Bruker SHELXTL'
_computing_molecular_graphics 'Bruker SHELXTL'
_computing_publication_material 'Bruker SHELXTL'
_computing_structure_refinement 'SHELXL-2013 (Sheldrick, 2013)'
_computing_structure_solution 'Bruker SHELXTL'
_diffrn_ambient_temperature 293(2)
_diffrn_measured_fraction_theta_full 1.000
_diffrn_measured_fraction_theta_max 1.000
_diffrn_measurement_device_type 'CCD area detector'
_diffrn_measurement_method 'phi and omega scans'
_diffrn_radiation_type MoK\a
_diffrn_radiation_wavelength 0.71073
_diffrn_reflns_av_R_equivalents 0.0446
_diffrn_reflns_av_unetI/netI 0.0450
_diffrn_reflns_Laue_measured_fraction_full 1.000
_diffrn_reflns_Laue_measured_fraction_max 1.000
_diffrn_reflns_limit_h_max 8
_diffrn_reflns_limit_h_min -9
_diffrn_reflns_limit_k_max 15
_diffrn_reflns_limit_k_min -15
_diffrn_reflns_limit_l_max 23
_diffrn_reflns_limit_l_min -22
_diffrn_reflns_number 12021
_diffrn_reflns_point_group_measured_fraction_full 1.000
_diffrn_reflns_point_group_measured_fraction_max 1.000
_diffrn_reflns_theta_full 25.242
_diffrn_reflns_theta_max 25.497
_diffrn_reflns_theta_min 1.878
_exptl_absorpt_coefficient_mu 0.122
_exptl_absorpt_correction_T_max 0.7456
_exptl_absorpt_correction_T_min 0.6417
_exptl_absorpt_correction_type multi-scan
_exptl_absorpt_process_details sadabs
_exptl_crystal_colour colorless
_exptl_crystal_density_diffrn 1.118
_exptl_crystal_description prismatic
_exptl_crystal_F_000 752
_exptl_crystal_size_max 0.200
_exptl_crystal_size_mid 0.170
_exptl_crystal_size_min 0.130
_refine_diff_density_max 0.236
_refine_diff_density_min -0.125
_refine_diff_density_rms 0.038
_refine_ls_abs_structure_details
; 
 Flack x determined using 1162 quotients [(I+)-(I-)]/[(I+)+(I-)] 
 (Parsons and Flack (2004), Acta Cryst. A60, s61). 
;
_refine_ls_abs_structure_Flack 0.13(8)
_refine_ls_extinction_method none
_refine_ls_goodness_of_fit_ref 1.042
_refine_ls_hydrogen_treatment constr
_refine_ls_matrix_type full
_refine_ls_number_parameters 231
_refine_ls_number_reflns 3874
_refine_ls_number_restraints 0
_refine_ls_restrained_S_all 1.042
_refine_ls_R_factor_all 0.0600
_refine_ls_R_factor_gt 0.0489
_refine_ls_shift/su_max 0.000
_refine_ls_shift/su_mean 0.000
_refine_ls_structure_factor_coef Fsqd
_refine_ls_weighting_details 'w=1/[\s^2^(Fo^2^)+(0.0656P)^2^] where P=(Fo^2^+2Fc^2^)/3'
_refine_ls_weighting_scheme calc
_refine_ls_wR_factor_gt 0.1124
_refine_ls_wR_factor_ref 0.1183
_reflns_Friedel_coverage 0.743
_reflns_Friedel_fraction_full 1.000
_reflns_Friedel_fraction_max 1.000
_reflns_number_gt 3200
_reflns_number_total 3874
_reflns_threshold_expression 'I > 2\s(I)'
_cod_data_source_file ol7b01355_si_004.cif
_cod_data_source_block cd16295
_cod_depositor_comments 'Adding full bibliography for 1546408--1546409.cif.'
_cod_database_code 1546408
_shelx_space_group_comment
; 
The symmetry employed for this shelxl refinement is uniquely defined 
by the following loop, which should always be used as a source of 
symmetry information in preference to the above space-group names. 
They are only intended as comments. 
;
_shelx_estimated_absorpt_t_min 0.976
_shelx_estimated_absorpt_t_max 0.984
_shelxl_version_number 2013-4

loop_
_space_group_symop_operation_xyz
'x, y, z'
'-x+1/2, -y, z+1/2'
'-x, y+1/2, -z+1/2'
'x+1/2, -y+1/2, -z'

loop_
_atom_site_label
_atom_site_type_symbol
_atom_site_fract_x
_atom_site_fract_y
_atom_site_fract_z
_atom_site_U_iso_or_equiv
_atom_site_adp_type
_atom_site_occupancy
_atom_site_site_symmetry_order
_atom_site_calc_flag
_atom_site_refinement_flags_posn
_atom_site_refinement_flags_adp
Si1 Si 0.07231(11) 0.62436(7) 0.90489(4) 0.0523(3) Uani 1 1 d . .
N1 N 0.4696(4) 0.4910(4) 1.0863(2) 0.1029(13) Uani 1 1 d . .
O1 O 0.0131(3) 0.51127(16) 0.93616(10) 0.0538(5) Uani 1 1 d . .
C1 C 0.1645(4) 0.5180(2) 1.10877(16) 0.0527(8) Uani 1 1 d . .
C2 C 0.1206(5) 0.5542(3) 1.17347(17) 0.0655(10) Uani 1 1 d . .
H2 H 0.2011 0.5658 1.2064 0.079 Uiso 1 1 calc R U
C3 C -0.0390(5) 0.5729(3) 1.18902(18) 0.0697(10) Uani 1 1 d . .
H3 H -0.0680 0.5965 1.2324 0.084 Uiso 1 1 calc R U
C4 C -0.1573(5) 0.5563(3) 1.1397(2) 0.0691(10) Uani 1 1 d . .
H4 H -0.2667 0.5686 1.1499 0.083 Uiso 1 1 calc R U
C5 C -0.1146(4) 0.5220(3) 1.07586(17) 0.0601(9) Uani 1 1 d . .
H5 H -0.1959 0.5129 1.0430 0.072 Uiso 1 1 calc R U
C6 C 0.0455(4) 0.5004(2) 1.05860(15) 0.0487(7) Uani 1 1 d . .
C7 C 0.0858(4) 0.4595(2) 0.98954(14) 0.0483(7) Uani 1 1 d . .
C8 C 0.1705(4) 0.3750(3) 0.97960(17) 0.0590(8) Uani 1 1 d . .
H8 H 0.2134 0.3432 1.0183 0.071 Uiso 1 1 calc R U
C9 C 0.2041(5) 0.3256(3) 0.9116(2) 0.0729(10) Uani 1 1 d . .
H9A H 0.1547 0.3671 0.8759 0.088 Uiso 1 1 calc R U
H9B H 0.1507 0.2592 0.9108 0.088 Uiso 1 1 calc R U
C10 C 0.3831(4) 0.3105(2) 0.89434(18) 0.0570(8) Uani 1 1 d . .
C11 C 0.4261(6) 0.2388(3) 0.84516(16) 0.0665(10) Uani 1 1 d . .
H11 H 0.3453 0.1992 0.8245 0.080 Uiso 1 1 calc R U
C12 C 0.5882(6) 0.2256(3) 0.82642(18) 0.0770(12) Uani 1 1 d . .
H12 H 0.6156 0.1779 0.7928 0.092 Uiso 1 1 calc R U
C13 C 0.7071(6) 0.2821(3) 0.8570(2) 0.0776(11) Uani 1 1 d . .
H13 H 0.8161 0.2728 0.8448 0.093 Uiso 1 1 calc R U
C14 C 0.6659(5) 0.3523(3) 0.9055(2) 0.0741(10) Uani 1 1 d . .
H14 H 0.7474 0.3912 0.9262 0.089 Uiso 1 1 calc R U
C15 C 0.5072(5) 0.3664(3) 0.92406(19) 0.0688(10) Uani 1 1 d . .
H15 H 0.4819 0.4148 0.9575 0.083 Uiso 1 1 calc R U
C16 C 0.3340(5) 0.5016(3) 1.09503(19) 0.0682(9) Uani 1 1 d . .
C17 C 0.0435(6) 0.7268(3) 0.96994(19) 0.0823(12) Uani 1 1 d . .
H17A H -0.0690 0.7285 0.9840 0.123 Uiso 1 1 calc R U
H17B H 0.0730 0.7917 0.9504 0.123 Uiso 1 1 calc R U
H17C H 0.1116 0.7131 1.0091 0.123 Uiso 1 1 calc R U
C18 C 0.2909(5) 0.6175(3) 0.8809(2) 0.0827(12) Uani 1 1 d . .
H18A H 0.3553 0.6037 0.9211 0.124 Uiso 1 1 calc R U
H18B H 0.3242 0.6815 0.8611 0.124 Uiso 1 1 calc R U
H18C H 0.3066 0.5635 0.8480 0.124 Uiso 1 1 calc R U
C19 C -0.0638(4) 0.6447(3) 0.82898(15) 0.0583(8) Uani 1 1 d . .
C20 C -0.2416(5) 0.6469(4) 0.8505(2) 0.0857(13) Uani 1 1 d . .
H20A H -0.2593 0.7032 0.8814 0.129 Uiso 1 1 calc R U
H20B H -0.2688 0.5838 0.8732 0.129 Uiso 1 1 calc R U
H20C H -0.3095 0.6551 0.8107 0.129 Uiso 1 1 calc R U
C21 C -0.0195(6) 0.7477(3) 0.79499(19) 0.0791(12) Uani 1 1 d . .
H21A H -0.0919 0.7602 0.7571 0.119 Uiso 1 1 calc R U
H21B H 0.0913 0.7452 0.7787 0.119 Uiso 1 1 calc R U
H21C H -0.0303 0.8019 0.8280 0.119 Uiso 1 1 calc R U
C22 C -0.0372(7) 0.5590(3) 0.7771(2) 0.1046(17) Uani 1 1 d . .
H22A H -0.0581 0.4941 0.7985 0.157 Uiso 1 1 calc R U
H22B H 0.0737 0.5609 0.7609 0.157 Uiso 1 1 calc R U
H22C H -0.1105 0.5680 0.7390 0.157 Uiso 1 1 calc R U

loop_
_atom_site_aniso_label
_atom_site_aniso_U_11
_atom_site_aniso_U_22
_atom_site_aniso_U_33
_atom_site_aniso_U_23
_atom_site_aniso_U_13
_atom_site_aniso_U_12
Si1 0.0461(5) 0.0664(5) 0.0444(5) 0.0006(4) -0.0034(4) -0.0014(4)
N1 0.048(2) 0.167(4) 0.094(2) -0.042(3) -0.0086(17) -0.005(2)
O1 0.0466(12) 0.0683(13) 0.0464(11) 0.0022(10) -0.0082(9) 0.0011(11)
C1 0.0502(19) 0.0582(18) 0.0498(19) 0.0018(15) -0.0013(14) -0.0017(15)
C2 0.067(3) 0.077(2) 0.052(2) -0.0073(18) -0.0034(16) -0.0088(19)
C3 0.077(3) 0.075(2) 0.057(2) -0.0081(18) 0.0126(19) 0.003(2)
C4 0.057(2) 0.083(2) 0.068(2) 0.001(2) 0.0135(19) 0.007(2)
C5 0.049(2) 0.073(2) 0.058(2) 0.0011(17) 0.0034(15) 0.0017(17)
C6 0.0445(18) 0.0524(16) 0.0491(17) 0.0070(14) 0.0005(13) -0.0005(15)
C7 0.0399(16) 0.0582(17) 0.0467(16) 0.0055(14) -0.0024(14) -0.0044(16)
C8 0.059(2) 0.0644(19) 0.0533(18) 0.0013(16) -0.0047(15) 0.0018(19)
C9 0.064(2) 0.079(2) 0.076(3) -0.022(2) -0.009(2) 0.0053(19)
C10 0.066(2) 0.0520(17) 0.0534(19) -0.0026(15) -0.0020(16) 0.0064(16)
C11 0.087(3) 0.063(2) 0.0501(19) -0.0040(16) -0.0044(19) 0.005(2)
C12 0.104(4) 0.074(2) 0.054(2) -0.0036(18) 0.015(2) 0.021(3)
C13 0.073(3) 0.089(3) 0.071(2) 0.012(2) 0.016(2) 0.016(3)
C14 0.070(3) 0.077(2) 0.075(2) -0.004(2) 0.001(2) -0.001(2)
C15 0.070(2) 0.065(2) 0.071(2) -0.0195(19) 0.0030(18) 0.006(2)
C16 0.053(2) 0.095(3) 0.056(2) -0.009(2) -0.0071(18) -0.003(2)
C17 0.105(4) 0.079(2) 0.063(2) -0.011(2) -0.004(2) -0.008(3)
C18 0.051(2) 0.101(3) 0.095(3) 0.020(3) 0.002(2) -0.007(2)
C19 0.055(2) 0.076(2) 0.0441(17) 0.0049(15) -0.0038(15) 0.0040(18)
C20 0.055(2) 0.116(3) 0.087(3) 0.024(3) -0.011(2) 0.000(2)
C21 0.080(3) 0.098(3) 0.059(2) 0.021(2) -0.0035(19) -0.002(2)
C22 0.128(5) 0.124(4) 0.062(2) -0.032(2) -0.028(3) 0.020(3)

loop_
_atom_type_symbol
_atom_type_description
_atom_type_scat_dispersion_real
_atom_type_scat_dispersion_imag
_atom_type_scat_source
C C 0.0033 0.0016 'International Tables Vol C Tables 4.2.6.8 and 6.1.1.4'
H H 0.0000 0.0000 'International Tables Vol C Tables 4.2.6.8 and 6.1.1.4'
N N 0.0061 0.0033 'International Tables Vol C Tables 4.2.6.8 and 6.1.1.4'
O O 0.0106 0.0060 'International Tables Vol C Tables 4.2.6.8 and 6.1.1.4'
Si Si 0.0817 0.0704 'International Tables Vol C Tables 4.2.6.8 and 6.1.1.4'

loop_
_geom_angle_atom_site_label_1
_geom_angle_atom_site_label_2
_geom_angle_atom_site_label_3
_geom_angle
O1 Si1 C18 109.23(16)
O1 Si1 C17 110.59(15)
C18 Si1 C17 109.3(2)
O1 Si1 C19 103.96(14)
C18 Si1 C19 112.48(18)
C17 Si1 C19 111.20(18)
C7 O1 Si1 125.84(19)
C2 C1 C6 120.6(3)
C2 C1 C16 118.1(3)
C6 C1 C16 121.3(3)
C3 C2 C1 120.6(3)
C3 C2 H2 119.7
C1 C2 H2 119.7
C2 C3 C4 119.3(3)
C2 C3 H3 120.4
C4 C3 H3 120.4
C5 C4 C3 120.3(4)
C5 C4 H4 119.8
C3 C4 H4 119.8
C4 C5 C6 122.1(3)
C4 C5 H5 119.0
C6 C5 H5 119.0
C5 C6 C1 117.1(3)
C5 C6 C7 120.3(3)
C1 C6 C7 122.6(3)
C8 C7 O1 121.9(3)
C8 C7 C6 123.4(3)
O1 C7 C6 114.4(3)
C7 C8 C9 126.0(3)
C7 C8 H8 117.0
C9 C8 H8 117.0
C8 C9 C10 115.4(3)
C8 C9 H9A 108.4
C10 C9 H9A 108.4
C8 C9 H9B 108.4
C10 C9 H9B 108.4
H9A C9 H9B 107.5
C15 C10 C11 117.5(4)
C15 C10 C9 123.3(3)
C11 C10 C9 119.1(3)
C10 C11 C12 120.6(4)
C10 C11 H11 119.7
C12 C11 H11 119.7
C13 C12 C11 120.1(4)
C13 C12 H12 119.9
C11 C12 H12 119.9
C14 C13 C12 119.6(4)
C14 C13 H13 120.2
C12 C13 H13 120.2
C13 C14 C15 120.9(4)
C13 C14 H14 119.6
C15 C14 H14 119.6
C14 C15 C10 121.3(3)
C14 C15 H15 119.4
C10 C15 H15 119.4
N1 C16 C1 177.3(4)
Si1 C17 H17A 109.5
Si1 C17 H17B 109.5
H17A C17 H17B 109.5
Si1 C17 H17C 109.5
H17A C17 H17C 109.5
H17B C17 H17C 109.5
Si1 C18 H18A 109.5
Si1 C18 H18B 109.5
H18A C18 H18B 109.5
Si1 C18 H18C 109.5
H18A C18 H18C 109.5
H18B C18 H18C 109.5
C20 C19 C22 109.6(4)
C20 C19 C21 109.1(3)
C22 C19 C21 108.8(3)
C20 C19 Si1 110.8(2)
C22 C19 Si1 109.6(3)
C21 C19 Si1 108.8(3)
C19 C20 H20A 109.5
C19 C20 H20B 109.5
H20A C20 H20B 109.5
C19 C20 H20C 109.5
H20A C20 H20C 109.5
H20B C20 H20C 109.5
C19 C21 H21A 109.5
C19 C21 H21B 109.5
H21A C21 H21B 109.5
C19 C21 H21C 109.5
H21A C21 H21C 109.5
H21B C21 H21C 109.5
C19 C22 H22A 109.5
C19 C22 H22B 109.5
H22A C22 H22B 109.5
C19 C22 H22C 109.5
H22A C22 H22C 109.5
H22B C22 H22C 109.5

loop_
_geom_bond_atom_site_label_1
_geom_bond_atom_site_label_2
_geom_bond_distance
Si1 O1 1.668(2)
Si1 C18 1.849(4)
Si1 C17 1.857(4)
Si1 C19 1.869(3)
N1 C16 1.129(5)
O1 C7 1.374(3)
C1 C2 1.392(4)
C1 C6 1.397(4)
C1 C16 1.427(5)
C2 C3 1.361(5)
C2 H2 0.9300
C3 C4 1.381(6)
C3 H3 0.9300
C4 C5 1.366(5)
C4 H4 0.9300
C5 C6 1.381(5)
C5 H5 0.9300
C6 C7 1.483(4)
C7 C8 1.316(5)
C8 C9 1.498(5)
C8 H8 0.9300
C9 C10 1.514(5)
C9 H9A 0.9700
C9 H9B 0.9700
C10 C15 1.377(5)
C10 C11 1.384(5)
C11 C12 1.385(6)
C11 H11 0.9300
C12 C13 1.357(7)
C12 H12 0.9300
C13 C14 1.357(6)
C13 H13 0.9300
C14 C15 1.360(5)
C14 H14 0.9300
C15 H15 0.9300
C17 H17A 0.9600
C17 H17B 0.9600
C17 H17C 0.9600
C18 H18A 0.9600
C18 H18B 0.9600
C18 H18C 0.9600
C19 C20 1.513(6)
C19 C22 1.522(5)
C19 C21 1.542(5)
C20 H20A 0.9600
C20 H20B 0.9600
C20 H20C 0.9600
C21 H21A 0.9600
C21 H21B 0.9600
C21 H21C 0.9600
C22 H22A 0.9600
C22 H22B 0.9600
C22 H22C 0.9600

loop_
_geom_torsion_atom_site_label_1
_geom_torsion_atom_site_label_2
_geom_torsion_atom_site_label_3
_geom_torsion_atom_site_label_4
_geom_torsion
C18 Si1 O1 C7 54.6(3)
C17 Si1 O1 C7 -65.7(3)
C19 Si1 O1 C7 174.9(2)
C6 C1 C2 C3 0.1(5)
C16 C1 C2 C3 178.9(4)
C1 C2 C3 C4 -0.6(6)
C2 C3 C4 C5 -0.2(6)
C3 C4 C5 C6 1.5(6)
C4 C5 C6 C1 -1.9(5)
C4 C5 C6 C7 177.7(3)
C2 C1 C6 C5 1.0(5)
C16 C1 C6 C5 -177.7(3)
C2 C1 C6 C7 -178.5(3)
C16 C1 C6 C7 2.8(5)
Si1 O1 C7 C8 -109.1(3)
Si1 O1 C7 C6 77.1(3)
C5 C6 C7 C8 -126.4(4)
C1 C6 C7 C8 53.1(5)
C5 C6 C7 O1 47.2(4)
C1 C6 C7 O1 -133.3(3)
O1 C7 C8 C9 1.8(5)
C6 C7 C8 C9 175.0(3)
C7 C8 C9 C10 123.0(4)
C8 C9 C10 C15 -21.8(5)
C8 C9 C10 C11 159.7(3)
C15 C10 C11 C12 -0.8(5)
C9 C10 C11 C12 177.8(4)
C10 C11 C12 C13 0.9(6)
C11 C12 C13 C14 -0.6(6)
C12 C13 C14 C15 0.3(6)
C13 C14 C15 C10 -0.2(6)
C11 C10 C15 C14 0.4(6)
C9 C10 C15 C14 -178.1(4)
O1 Si1 C19 C20 60.4(3)
C18 Si1 C19 C20 178.4(3)
C17 Si1 C19 C20 -58.6(3)
O1 Si1 C19 C22 -60.7(3)
C18 Si1 C19 C22 57.3(3)
C17 Si1 C19 C22 -179.7(3)
O1 Si1 C19 C21 -179.6(2)
C18 Si1 C19 C21 -61.6(3)
C17 Si1 C19 C21 61.4(3)
